data_2018499
loop_
_publ_author_name
'Wu, Dan'
'Qin, Na'
'Liu, Qi-Kui'
'Ma, Jian-Ping'
'Dong, Yu-Bin'

_publ_section_title
;
 The structures of three Hg~2~<i>X</i>~4~<i>L</i>~2~ macrocycles {<i>X</i>
 = Cl, Br and I, and <i>L</i> = 1,2-bis[4-(pyridin-3-yl)phenoxy]ethane}
 assembled from ether-bridged dipyridyl ligands
;
_journal_coeditor_code GZ3208
_journal_issue 6
_journal_name_full 'Acta Crystallographica Section C'
_journal_page_first m156
_journal_page_last m160
_journal_paper_doi 10.1107/S0108270112019075
_journal_volume 68
_journal_year 2012
_chemical_formula_iupac '[Hg2 Cl4 (C24 H20 N2 O2)2]'
_chemical_formula_moiety 'C48 H40 Cl4 Hg2 N4 O4'
_chemical_formula_sum 'C48 H40 Cl4 Hg2 N4 O4'
_chemical_formula_weight 1279.82
_chemical_name_systematic
;
bis{\m-1,2-bis[4-(pyridin-3-yl)phenoxy]ethane-
\k^2^<i>N</i>:<i>N</i>'}bis[dichloridomercury(II)]
;
_space_group_IT_number 2
_symmetry_cell_setting triclinic
_symmetry_space_group_name_Hall '-P 1'
_symmetry_space_group_name_H-M 'P -1'
_atom_sites_solution_hydrogens geom
_atom_sites_solution_primary direct
_atom_sites_solution_secondary difmap
_audit_creation_method SHELXL-97
_cell_angle_alpha 86.662(2)
_cell_angle_beta 78.930(2)
_cell_angle_gamma 84.014(2)
_cell_formula_units_Z 1
_cell_length_a 8.7822(15)
_cell_length_b 10.6904(18)
_cell_length_c 12.044(2)
_cell_measurement_reflns_used 3326
_cell_measurement_temperature 298(2)
_cell_measurement_theta_max 26.016
_cell_measurement_theta_min 2.374
_cell_volume 1102.8(3)
_computing_cell_refinement 'SMART (Bruker, 2003)'
_computing_data_collection 'SMART (Bruker, 2003)'
_computing_data_reduction 'SAINT (Bruker, 2003)'
_computing_molecular_graphics 'SHELXTL (Sheldrick, 2008)'
_computing_publication_material 'SHELXTL (Sheldrick, 2008)'
_computing_structure_refinement 'SHELXL97 (Sheldrick, 2008)'
_computing_structure_solution 'SHELXS97 (Sheldrick, 2008)'
_diffrn_ambient_temperature 298(2)
_diffrn_measured_fraction_theta_full 0.981
_diffrn_measured_fraction_theta_max 0.981
_diffrn_measurement_device_type 'Bruker SMART CCD area-detector'
_diffrn_measurement_method '\fand \w scans'
_diffrn_radiation_monochromator graphite
_diffrn_radiation_source 'fine-focus sealed tube'
_diffrn_radiation_type MoK\a
_diffrn_radiation_wavelength 0.71073
_diffrn_reflns_av_R_equivalents 0.0213
_diffrn_reflns_av_sigmaI/netI 0.0428
_diffrn_reflns_limit_h_max 10
_diffrn_reflns_limit_h_min -10
_diffrn_reflns_limit_k_max 12
_diffrn_reflns_limit_k_min -9
_diffrn_reflns_limit_l_max 10
_diffrn_reflns_limit_l_min -14
_diffrn_reflns_number 5867
_diffrn_reflns_theta_full 25.60
_diffrn_reflns_theta_max 25.60
_diffrn_reflns_theta_min 1.72
_exptl_absorpt_coefficient_mu 7.245
_exptl_absorpt_correction_T_max 0.4095
_exptl_absorpt_correction_T_min 0.3252
_exptl_absorpt_correction_type multi-scan
_exptl_absorpt_process_details '(SADABS; Bruker, 2003)'
_exptl_crystal_colour colourless
_exptl_crystal_density_diffrn 1.927
_exptl_crystal_density_method 'not measured'
_exptl_crystal_description block
_exptl_crystal_F_000 616
_exptl_crystal_size_max 0.20
_exptl_crystal_size_mid 0.15
_exptl_crystal_size_min 0.15
_refine_diff_density_max 1.989
_refine_diff_density_min -1.684
_refine_ls_extinction_method none
_refine_ls_goodness_of_fit_ref 1.078
_refine_ls_hydrogen_treatment constr
_refine_ls_matrix_type full
_refine_ls_number_parameters 280
_refine_ls_number_reflns 4066
_refine_ls_number_restraints 0
_refine_ls_restrained_S_all 1.078
_refine_ls_R_factor_all 0.0455
_refine_ls_R_factor_gt 0.0418
_refine_ls_shift/su_max 0.001
_refine_ls_shift/su_mean 0.000
_refine_ls_structure_factor_coef Fsqd
_refine_ls_weighting_details 'calc w=1/[\s^2^(Fo^2^)+(0.0783P)^2^+0.1498P] where P=(Fo^2^+2Fc^2^)/3'
_refine_ls_weighting_scheme calc
_refine_ls_wR_factor_gt 0.1125
_refine_ls_wR_factor_ref 0.1155
_reflns_number_gt 3708
_reflns_number_total 4066
_reflns_threshold_expression I>2\s(I)
_cod_data_source_file gz3208.cif
_cod_data_source_block I
_cod_original_sg_symbol_Hall '-p 1'
_cod_database_code 2018499
_cod_database_fobs_code 2018499

loop_
_symmetry_equiv_pos_as_xyz
'x, y, z'
'-x, -y, -z'

loop_
_atom_site_type_symbol
_atom_site_label
_atom_site_fract_x
_atom_site_fract_y
_atom_site_fract_z
_atom_site_U_iso_or_equiv
_atom_site_adp_type
_atom_site_calc_flag
_atom_site_refinement_flags
_atom_site_occupancy
_atom_site_symmetry_multiplicity
C C1 0.5273(11) -0.4072(9) 0.7328(7) 0.066(2) Uani d . 1 1
H H1 0.4942 -0.4835 0.7643 0.080 Uiso calc R 1 1
C C2 0.6001(12) -0.4014(9) 0.6195(7) 0.073(2) Uani d . 1 1
H H2 0.6212 -0.4736 0.5775 0.087 Uiso calc R 1 1
C C3 0.6396(10) -0.2886(8) 0.5718(6) 0.059(2) Uani d . 1 1
H H3 0.6825 -0.2827 0.4951 0.071 Uiso calc R 1 1
C C4 0.6170(7) -0.1811(7) 0.6356(6) 0.0447(15) Uani d . 1 1
C C5 0.5488(8) -0.2015(7) 0.7505(6) 0.0464(16) Uani d . 1 1
H H5 0.5350 -0.1330 0.7969 0.056 Uiso calc R 1 1
C C6 0.6608(7) -0.0570(7) 0.5892(5) 0.0434(15) Uani d . 1 1
C C7 0.7768(9) -0.0447(7) 0.4944(6) 0.0544(18) Uani d . 1 1
H H7 0.8263 -0.1170 0.4590 0.065 Uiso calc R 1 1
C C8 0.8210(9) 0.0695(8) 0.4512(6) 0.0559(19) Uani d . 1 1
H H8 0.8995 0.0736 0.3874 0.067 Uiso calc R 1 1
C C9 0.7507(9) 0.1790(7) 0.5010(6) 0.0498(16) Uani d . 1 1
C C10 0.6316(9) 0.1695(7) 0.5935(6) 0.0565(19) Uani d . 1 1
H H10 0.5803 0.2422 0.6270 0.068 Uiso calc R 1 1
C C11 0.5879(9) 0.0545(7) 0.6368(6) 0.0518(17) Uani d . 1 1
H H11 0.5077 0.0508 0.6994 0.062 Uiso calc R 1 1
C C12 0.9080(14) 0.3037(9) 0.3653(8) 0.087(3) Uani d . 1 1
H H12A 0.8650 0.2888 0.2994 0.105 Uiso calc R 1 1
H H12B 0.9932 0.2394 0.3703 0.105 Uiso calc R 1 1
C C13 0.9697(13) 0.4351(13) 0.3523(11) 0.096(3) Uani d . 1 1
H H13A 0.9947 0.4580 0.4231 0.115 Uiso calc R 1 1
H H13B 1.0629 0.4355 0.2941 0.115 Uiso calc R 1 1
C C14 0.8966(10) 0.6362(8) 0.2860(7) 0.058(2) Uani d . 1 1
C C15 1.0303(10) 0.6899(9) 0.2961(7) 0.066(2) Uani d . 1 1
H H15 1.1053 0.6450 0.3317 0.079 Uiso calc R 1 1
C C16 1.0509(8) 0.8119(8) 0.2524(7) 0.0565(19) Uani d . 1 1
H H16 1.1410 0.8470 0.2594 0.068 Uiso calc R 1 1
C C17 0.9437(7) 0.8829(6) 0.1992(5) 0.0394(14) Uani d . 1 1
C C18 0.8096(8) 0.8235(7) 0.1906(6) 0.0479(16) Uani d . 1 1
H H18 0.7342 0.8674 0.1549 0.057 Uiso calc R 1 1
C C19 0.7872(9) 0.7043(8) 0.2330(7) 0.0557(18) Uani d . 1 1
H H19 0.6974 0.6688 0.2260 0.067 Uiso calc R 1 1
C C20 0.9645(7) 1.0120(6) 0.1525(5) 0.0381(14) Uani d . 1 1
C C21 1.1045(8) 1.0660(7) 0.1440(6) 0.0473(16) Uani d . 1 1
H H21 1.1892 1.0198 0.1674 0.057 Uiso calc R 1 1
C C22 1.1176(8) 1.1862(8) 0.1015(6) 0.0523(17) Uani d . 1 1
H H22 1.2109 1.2221 0.0958 0.063 Uiso calc R 1 1
C C23 0.9917(7) 1.2540(7) 0.0671(6) 0.0452(15) Uani d . 1 1
H H23 1.0009 1.3363 0.0390 0.054 Uiso calc R 1 1
C C24 0.8465(7) 1.0885(7) 0.1143(6) 0.0419(14) Uani d . 1 1
H H24 0.7518 1.0552 0.1182 0.050 Uiso calc R 1 1
Cl Cl1 0.4617(2) -0.1547(2) 1.0667(2) 0.0679(6) Uani d . 1 1
Cl Cl2 0.2783(2) -0.52263(19) 1.0097(2) 0.0712(6) Uani d . 1 1
Hg Hg1 0.36668(3) -0.32236(2) 0.99358(2) 0.04437(13) Uani d . 1 1
N N1 0.5032(7) -0.3086(6) 0.7976(5) 0.0481(14) Uani d . 1 1
N N2 0.8577(6) 1.2051(5) 0.0729(5) 0.0424(12) Uani d . 1 1
O O1 0.7901(7) 0.2962(5) 0.4652(4) 0.0649(15) Uani d . 1 1
O O2 0.8583(10) 0.5138(7) 0.3240(6) 0.099(3) Uani d . 1 1

loop_
_atom_site_aniso_label
_atom_site_aniso_U_11
_atom_site_aniso_U_22
_atom_site_aniso_U_33
_atom_site_aniso_U_12
_atom_site_aniso_U_13
_atom_site_aniso_U_23
C1 0.080(6) 0.056(5) 0.063(5) -0.027(4) -0.006(4) 0.010(4)
C2 0.106(7) 0.051(5) 0.058(5) -0.017(5) 0.002(5) -0.013(4)
C3 0.076(5) 0.055(5) 0.042(4) -0.015(4) 0.002(3) -0.003(3)
C4 0.041(3) 0.051(4) 0.042(3) -0.005(3) -0.006(3) -0.004(3)
C5 0.050(4) 0.043(4) 0.046(4) -0.005(3) -0.008(3) -0.002(3)
C6 0.042(3) 0.052(4) 0.037(3) -0.007(3) -0.009(3) 0.005(3)
C7 0.066(4) 0.044(4) 0.045(4) 0.000(3) 0.008(3) -0.001(3)
C8 0.065(4) 0.051(5) 0.044(4) -0.012(4) 0.010(3) 0.004(3)
C9 0.068(4) 0.046(4) 0.037(3) -0.012(3) -0.011(3) 0.007(3)
C10 0.070(5) 0.039(4) 0.055(4) 0.002(4) 0.000(4) -0.005(3)
C11 0.055(4) 0.049(5) 0.048(4) -0.008(3) 0.001(3) 0.000(3)
C12 0.137(9) 0.044(5) 0.068(6) -0.021(6) 0.018(6) 0.006(4)
C13 0.082(7) 0.106(10) 0.099(8) -0.021(7) -0.017(6) 0.012(7)
C14 0.074(5) 0.039(4) 0.053(4) -0.004(4) 0.006(4) 0.004(3)
C15 0.066(5) 0.057(5) 0.069(5) 0.004(4) -0.015(4) 0.021(4)
C16 0.043(4) 0.053(5) 0.071(5) -0.002(3) -0.012(3) 0.013(4)
C17 0.041(3) 0.038(4) 0.036(3) 0.002(3) -0.003(2) -0.001(3)
C18 0.050(4) 0.045(4) 0.048(4) -0.011(3) -0.008(3) 0.004(3)
C19 0.056(4) 0.049(5) 0.061(4) -0.016(4) -0.004(3) 0.001(4)
C20 0.037(3) 0.042(4) 0.033(3) -0.003(3) -0.002(2) -0.003(3)
C21 0.037(3) 0.053(5) 0.052(4) -0.004(3) -0.009(3) 0.001(3)
C22 0.040(3) 0.054(5) 0.063(4) -0.011(3) -0.011(3) 0.006(4)
C23 0.047(4) 0.042(4) 0.048(4) -0.009(3) -0.010(3) 0.006(3)
C24 0.032(3) 0.044(4) 0.049(3) -0.008(3) -0.005(3) 0.002(3)
Cl1 0.0470(9) 0.0656(14) 0.0960(15) -0.0068(9) -0.0162(9) -0.0325(12)
Cl2 0.0617(11) 0.0361(11) 0.1196(18) -0.0200(9) -0.0248(12) 0.0203(11)
Hg1 0.04736(18) 0.03537(19) 0.05181(19) -0.01233(12) -0.01111(12) 0.00770(12)
N1 0.054(3) 0.044(4) 0.045(3) -0.015(3) -0.005(3) 0.007(3)
N2 0.040(3) 0.038(3) 0.048(3) -0.010(2) -0.006(2) 0.005(2)
O1 0.103(4) 0.042(3) 0.047(3) -0.019(3) -0.002(3) 0.001(2)
O2 0.117(6) 0.071(5) 0.083(5) 0.019(4) 0.016(4) 0.035(4)

loop_
_atom_type_symbol
_atom_type_description
_atom_type_scat_dispersion_real
_atom_type_scat_dispersion_imag
_atom_type_scat_source
C C 0.0033 0.0016 'International Tables Vol C Tables 4.2.6.8 and 6.1.1.4'
H H 0.0000 0.0000 'International Tables Vol C Tables 4.2.6.8 and 6.1.1.4'
N N 0.0061 0.0033 'International Tables Vol C Tables 4.2.6.8 and 6.1.1.4'
O O 0.0106 0.0060 'International Tables Vol C Tables 4.2.6.8 and 6.1.1.4'
Cl Cl 0.1484 0.1585 'International Tables Vol C Tables 4.2.6.8 and 6.1.1.4'
Hg Hg -2.3894 9.2266 'International Tables Vol C Tables 4.2.6.8 and 6.1.1.4'

loop_
_geom_angle_atom_site_label_1
_geom_angle_atom_site_label_2
_geom_angle_atom_site_label_3
_geom_angle_site_symmetry_3
_geom_angle
_geom_angle_publ_flag
N1 C1 C2 . 122.8(8) no
N1 C1 H1 . 118.6 no
C2 C1 H1 . 118.6 no
C3 C2 C1 . 118.6(8) no
C3 C2 H2 . 120.7 no
C1 C2 H2 . 120.7 no
C2 C3 C4 . 121.3(7) no
C2 C3 H3 . 119.4 no
C4 C3 H3 . 119.4 no
C3 C4 C5 . 114.2(7) no
C3 C4 C6 . 123.7(6) no
C5 C4 C6 . 122.1(6) no
N1 C5 C4 . 125.7(7) no
N1 C5 H5 . 117.2 no
C4 C5 H5 . 117.2 no
C7 C6 C11 . 116.3(7) no
C7 C6 C4 . 121.5(6) no
C11 C6 C4 . 122.2(6) no
C8 C7 C6 . 122.4(7) no
C8 C7 H7 . 118.8 no
C6 C7 H7 . 118.8 no
C7 C8 C9 . 120.7(7) no
C7 C8 H8 . 119.7 no
C9 C8 H8 . 119.7 no
O1 C9 C8 . 124.5(7) no
O1 C9 C10 . 117.5(7) no
C8 C9 C10 . 118.0(7) no
C11 C10 C9 . 121.1(7) no
C11 C10 H10 . 119.5 no
C9 C10 H10 . 119.5 no
C10 C11 C6 . 121.5(7) no
C10 C11 H11 . 119.2 no
C6 C11 H11 . 119.2 no
O1 C12 C13 . 110.2(8) no
O1 C12 H12A . 109.6 no
C13 C12 H12A . 109.6 no
O1 C12 H12B . 109.6 no
C13 C12 H12B . 109.6 no
H12A C12 H12B . 108.1 no
O2 C13 C12 . 106.3(10) no
O2 C13 H13A . 110.5 no
C12 C13 H13A . 110.5 no
O2 C13 H13B . 110.5 no
C12 C13 H13B . 110.5 no
H13A C13 H13B . 108.7 no
C19 C14 C15 . 119.5(8) no
C19 C14 O2 . 114.0(8) no
C15 C14 O2 . 126.6(8) no
C14 C15 C16 . 119.2(7) no
C14 C15 H15 . 120.4 no
C16 C15 H15 . 120.4 no
C17 C16 C15 . 123.0(8) no
C17 C16 H16 . 118.5 no
C15 C16 H16 . 118.5 no
C16 C17 C18 . 115.6(7) no
C16 C17 C20 . 123.4(6) no
C18 C17 C20 . 121.0(6) no
C19 C18 C17 . 122.3(7) no
C19 C18 H18 . 118.8 no
C17 C18 H18 . 118.8 no
C18 C19 C14 . 120.5(7) no
C18 C19 H19 . 119.8 no
C14 C19 H19 . 119.8 no
C24 C20 C21 . 115.1(6) no
C24 C20 C17 . 122.5(6) no
C21 C20 C17 . 122.4(6) no
C22 C21 C20 . 120.3(6) no
C22 C21 H21 . 119.8 no
C20 C21 H21 . 119.8 no
C21 C22 C23 . 119.5(7) no
C21 C22 H22 . 120.3 no
C23 C22 H22 . 120.3 no
N2 C23 C22 . 121.7(7) no
N2 C23 H23 . 119.1 no
C22 C23 H23 . 119.1 no
N2 C24 C20 . 125.2(6) no
N2 C24 H24 . 117.4 no
C20 C24 H24 . 117.4 no
Cl1 Hg1 Cl2 . 152.25(10) y
Cl1 Hg1 N1 . 100.05(16) y
Cl2 Hg1 N1 . 103.08(16) y
Cl1 Hg1 N2 2_666 98.41(14) y
Cl2 Hg1 N2 2_666 98.11(14) y
N1 Hg1 N2 2_666 86.50(19) y
C5 N1 C1 . 117.4(6) no
C5 N1 Hg1 . 121.2(5) no
C1 N1 Hg1 . 121.3(5) no
C24 N2 C23 . 118.1(6) no
C24 N2 Hg1 2_666 119.5(4) no
C23 N2 Hg1 2_666 122.3(5) no
C9 O1 C12 . 116.2(6) no
C13 O2 C14 . 117.0(10) no

loop_
_geom_bond_atom_site_label_1
_geom_bond_atom_site_label_2
_geom_bond_site_symmetry_2
_geom_bond_distance
_geom_bond_publ_flag
C1 N1 . 1.322(11) no
C1 C2 . 1.392(12) no
C1 H1 . 0.9300 no
C2 C3 . 1.355(12) no
C2 H2 . 0.9300 no
C3 C4 . 1.395(11) no
C3 H3 . 0.9300 no
C4 C5 . 1.413(10) no
C4 C6 . 1.469(10) no
C5 N1 . 1.314(9) no
C5 H5 . 0.9300 no
C6 C7 . 1.387(9) no
C6 C11 . 1.392(10) no
C7 C8 . 1.364(11) no
C7 H7 . 0.9300 no
C8 C9 . 1.378(11) no
C8 H8 . 0.9300 no
C9 O1 . 1.358(9) no
C9 C10 . 1.381(11) no
C10 C11 . 1.370(11) no
C10 H10 . 0.9300 no
C11 H11 . 0.9300 no
C12 O1 . 1.433(10) no
C12 C13 . 1.547(15) no
C12 H12A . 0.9700 no
C12 H12B . 0.9700 no
C13 O2 . 1.306(13) no
C13 H13A . 0.9700 no
C13 H13B . 0.9700 no
C14 C19 . 1.377(12) no
C14 C15 . 1.388(12) no
C14 O2 . 1.414(11) no
C15 C16 . 1.395(12) no
C15 H15 . 0.9300 no
C16 C17 . 1.378(10) no
C16 H16 . 0.9300 no
C17 C18 . 1.418(9) no
C17 C20 . 1.475(10) no
C18 C19 . 1.364(11) no
C18 H18 . 0.9300 no
C19 H19 . 0.9300 no
C20 C24 . 1.384(9) no
C20 C21 . 1.396(9) no
C21 C22 . 1.362(11) no
C21 H21 . 0.9300 no
C22 C23 . 1.376(10) no
C22 H22 . 0.9300 no
C23 N2 . 1.326(8) no
C23 H23 . 0.9300 no
C24 N2 . 1.322(9) no
C24 H24 . 0.9300 no
Cl1 Hg1 . 2.337(2) y
Cl2 Hg1 . 2.338(2) y
Hg1 N1 . 2.438(6) y
Hg1 N2 2_666 2.463(5) y
N2 Hg1 2_666 2.463(5) y

loop_
_geom_torsion_atom_site_label_1
_geom_torsion_atom_site_label_2
_geom_torsion_atom_site_label_3
_geom_torsion_atom_site_label_4
_geom_torsion_site_symmetry_1
_geom_torsion_site_symmetry_4
_geom_torsion
_geom_torsion_publ_flag
N1 C1 C2 C3 . . -4.1(15) no
C1 C2 C3 C4 . . 3.9(15) no
C2 C3 C4 C5 . . -0.9(12) no
C2 C3 C4 C6 . . 178.5(8) no
C3 C4 C5 N1 . . -2.2(11) no
C6 C4 C5 N1 . . 178.3(7) no
C3 C4 C6 C7 . . -24.7(11) no
C5 C4 C6 C7 . . 154.7(7) no
C3 C4 C6 C11 . . 154.7(7) no
C5 C4 C6 C11 . . -25.9(10) no
C11 C6 C7 C8 . . 1.7(11) no
C4 C6 C7 C8 . . -178.9(7) no
C6 C7 C8 C9 . . -0.1(13) no
C7 C8 C9 O1 . . 178.3(8) no
C7 C8 C9 C10 . . -1.8(12) no
O1 C9 C10 C11 . . -178.1(7) no
C8 C9 C10 C11 . . 2.0(12) no
C9 C10 C11 C6 . . -0.3(12) no
C7 C6 C11 C10 . . -1.5(11) no
C4 C6 C11 C10 . . 179.1(7) no
O1 C12 C13 O2 . . -71.5(12) no
C19 C14 C15 C16 . . 0.1(12) no
O2 C14 C15 C16 . . 179.1(8) no
C14 C15 C16 C17 . . 0.2(13) no
C15 C16 C17 C18 . . -0.4(11) no
C15 C16 C17 C20 . . -179.9(7) no
C16 C17 C18 C19 . . 0.5(10) no
C20 C17 C18 C19 . . 180.0(6) no
C17 C18 C19 C14 . . -0.3(11) no
C15 C14 C19 C18 . . 0.0(11) no
O2 C14 C19 C18 . . -179.1(7) no
C16 C17 C20 C24 . . -170.3(6) no
C18 C17 C20 C24 . . 10.3(9) no
C16 C17 C20 C21 . . 9.4(10) no
C18 C17 C20 C21 . . -170.0(6) no
C24 C20 C21 C22 . . 0.5(9) no
C17 C20 C21 C22 . . -179.2(6) no
C20 C21 C22 C23 . . 0.0(11) no
C21 C22 C23 N2 . . -0.8(11) no
C21 C20 C24 N2 . . -0.5(9) no
C17 C20 C24 N2 . . 179.2(6) no
C4 C5 N1 C1 . . 2.2(11) no
C4 C5 N1 Hg1 . . -174.5(5) no
C2 C1 N1 C5 . . 1.1(13) no
C2 C1 N1 Hg1 . . 177.8(7) no
Cl1 Hg1 N1 C5 . . -26.4(5) no
Cl2 Hg1 N1 C5 . . 169.1(5) no
N2 Hg1 N1 C5 2_666 . 71.6(5) no
Cl1 Hg1 N1 C1 . . 157.1(6) no
Cl2 Hg1 N1 C1 . . -7.5(6) no
N2 Hg1 N1 C1 2_666 . -105.0(6) no
C20 C24 N2 C23 . . -0.2(10) no
C20 C24 N2 Hg1 . 2_666 178.8(5) no
C22 C23 N2 C24 . . 0.9(10) no
C22 C23 N2 Hg1 . 2_666 -178.1(5) no
C8 C9 O1 C12 . . 3.2(12) no
C10 C9 O1 C12 . . -176.7(8) no
C13 C12 O1 C9 . . -165.7(8) no
C12 C13 O2 C14 . . -168.2(8) no
C19 C14 O2 C13 . . 165.6(9) no
C15 C14 O2 C13 . . -13.5(14) no
